data_7152097
loop_
_publ_author_name
'Oh, Joong-Suk'
'Kim, Kyung Il'
'Song, Choong Eui'

_publ_section_title
;
 Enantioselective synthesis of \a-deuterium labelled chiral \a-amino acids
 via dynamic kinetic resolution of racemic azlactones.
;
_journal_issue 23
_journal_name_full 'Organic &amp; biomolecular chemistry'
_journal_page_first 7983
_journal_page_last 7985
_journal_paper_doi 10.1039/c1ob06319g
_journal_volume 9
_journal_year 2011
_chemical_formula_moiety 'C44 H48 N6 O4, 2(H2 O)'
_chemical_formula_sum 'C44 H52 N6 O6'
_chemical_formula_weight 760.92
_chemical_name_systematic
;
?
;
_space_group_IT_number 4
_symmetry_cell_setting monoclinic
_symmetry_space_group_name_Hall 'P 2yb'
_symmetry_space_group_name_H-M 'P 1 21 1'
_atom_sites_solution_hydrogens geom
_atom_sites_solution_primary direct
_atom_sites_solution_secondary difmap
_audit_creation_method SHELXL-97
_cell_angle_alpha 90.00
_cell_angle_beta 109.1920(10)
_cell_angle_gamma 90.00
_cell_formula_units_Z 2
_cell_length_a 10.2837(2)
_cell_length_b 16.8731(3)
_cell_length_c 12.5611(2)
_cell_measurement_reflns_used 9923
_cell_measurement_temperature 296(2)
_cell_measurement_theta_max 27.27
_cell_measurement_theta_min 2.23
_cell_volume 2058.44(6)
_computing_cell_refinement 'Bruker SMART'
_computing_data_collection 'Bruker SMART'
_computing_data_reduction 'Bruker SAINT'
_computing_molecular_graphics 'Bruker SHELXTL'
_computing_publication_material 'Bruker SHELXTL'
_computing_structure_refinement 'Bruker SHELXTL'
_computing_structure_solution 'Bruker SHELXTL'
_diffrn_ambient_temperature 296(2)
_diffrn_measured_fraction_theta_full 0.996
_diffrn_measured_fraction_theta_max 0.996
_diffrn_measurement_device_type 'CCD area detector'
_diffrn_measurement_method 'phi and omega scans'
_diffrn_radiation_monochromator graphite
_diffrn_radiation_source 'sealed tube'
_diffrn_radiation_type MoK\a
_diffrn_radiation_wavelength 0.71073
_diffrn_reflns_av_R_equivalents 0.0570
_diffrn_reflns_av_sigmaI/netI 0.0481
_diffrn_reflns_limit_h_max 13
_diffrn_reflns_limit_h_min -11
_diffrn_reflns_limit_k_max 22
_diffrn_reflns_limit_k_min -22
_diffrn_reflns_limit_l_max 16
_diffrn_reflns_limit_l_min -16
_diffrn_reflns_number 28370
_diffrn_reflns_theta_full 28.29
_diffrn_reflns_theta_max 28.29
_diffrn_reflns_theta_min 2.10
_exptl_absorpt_coefficient_mu 0.083
_exptl_absorpt_correction_T_max 0.9677
_exptl_absorpt_correction_T_min 0.9552
_exptl_absorpt_correction_type multi-scan
_exptl_absorpt_process_details '(<i>SADABS</i>; Sheldrick, 1996)'
_exptl_crystal_colour colourless
_exptl_crystal_density_diffrn 1.228
_exptl_crystal_density_method 'not measured'
_exptl_crystal_description BLOCK
_exptl_crystal_F_000 812
_exptl_crystal_size_max 0.56
_exptl_crystal_size_mid 0.52
_exptl_crystal_size_min 0.40
_refine_diff_density_max 0.152
_refine_diff_density_min -0.153
_refine_diff_density_rms 0.029
_refine_ls_abs_structure_details 'Flack H D (1983), Acta Cryst. A39, 876-881'
_refine_ls_abs_structure_Flack 0.2(7)
_refine_ls_extinction_coef 0.0025(7)
_refine_ls_extinction_expression Fc^*^=kFc[1+0.001xFc^2^\l^3^/sin(2\q)]^-1/4^
_refine_ls_extinction_method SHELXL
_refine_ls_goodness_of_fit_ref 0.935
_refine_ls_hydrogen_treatment mixed
_refine_ls_matrix_type full
_refine_ls_number_parameters 522
_refine_ls_number_reflns 9930
_refine_ls_number_restraints 1
_refine_ls_restrained_S_all 0.935
_refine_ls_R_factor_all 0.0721
_refine_ls_R_factor_gt 0.0432
_refine_ls_shift/su_max 0.000
_refine_ls_shift/su_mean 0.000
_refine_ls_structure_factor_coef Fsqd
_refine_ls_weighting_details 'calc w=1/[\s^2^(Fo^2^)+(0.0591P)^2^+0.0000P] where P=(Fo^2^+2Fc^2^)/3'
_refine_ls_weighting_scheme calc
_refine_ls_wR_factor_gt 0.0963
_refine_ls_wR_factor_ref 0.1060
_reflns_number_gt 6598
_reflns_number_total 9930
_reflns_threshold_expression >2sigma(I)
_cod_data_source_file c1ob06319g.txt
_cod_data_source_block 2
_cod_depositor_comments
;
The following automatic conversions were performed:

'_symmetry_cell_setting' value 'Monoclinic' changed to 'monoclinic'
according to /home/saulius/struct/CIF-dictionaries/cif_core.dic
dictionary named 'cif_core.dic' version 2.4.1 from 2010-06-29.

Automatic conversion script
Id: cif_fix_values 1715 2011-07-08 13:25:40Z adriana 
;
_cod_original_sg_symbol_H-M 'P2(1) '
_cod_database_code 7152097

loop_
_symmetry_equiv_pos_as_xyz
'x, y, z'
'-x, y+1/2, -z'

loop_
_atom_site_label
_atom_site_type_symbol
_atom_site_fract_x
_atom_site_fract_y
_atom_site_fract_z
_atom_site_U_iso_or_equiv
_atom_site_adp_type
_atom_site_occupancy
_atom_site_symmetry_multiplicity
_atom_site_calc_flag
_atom_site_refinement_flags
O1 O 0.22006(15) -0.45042(8) 0.01591(12) 0.0711(4) Uani 1 1 d .
O2 O -0.28470(17) -0.48523(9) -0.0851(2) 0.1029(7) Uani 1 1 d .
O3 O 0.52495(15) -0.42073(8) 0.20424(12) 0.0684(4) Uani 1 1 d .
O4 O 0.97451(18) -0.47045(9) 0.26030(17) 0.0896(5) Uani 1 1 d .
O5 O 0.37001(16) -0.11314(9) -0.03643(15) 0.0663(4) Uani 1 1 d .
O6 O 0.53325(17) -0.58671(10) 0.20573(14) 0.0671(4) Uani 1 1 d .
N1 N 0.21256(13) -0.26286(8) -0.05545(11) 0.0431(3) Uani 1 1 d .
H1 H 0.2269 -0.2126 -0.0484 0.052 Uiso 1 1 calc R
N2 N -0.27653(17) -0.16332(9) -0.15388(13) 0.0549(4) Uani 1 1 d .
N3 N 0.23719(16) -0.33021(11) -0.25829(14) 0.0627(4) Uani 1 1 d .
N4 N 0.51138(14) -0.23663(8) 0.12010(11) 0.0432(3) Uani 1 1 d .
H4 H 0.4943 -0.1977 0.0733 0.052 Uiso 1 1 calc R
N5 N 0.99057(18) -0.15753(10) 0.14488(15) 0.0629(4) Uani 1 1 d .
N6 N 0.46402(16) -0.19196(10) 0.32049(14) 0.0611(4) Uani 1 1 d .
C1 C 0.30035(16) -0.31167(9) 0.01469(13) 0.0395(4) Uani 1 1 d .
C2 C 0.29968(19) -0.39488(10) 0.04576(15) 0.0504(4) Uani 1 1 d .
C3 C 0.43971(18) -0.38134(10) 0.13228(15) 0.0479(4) Uani 1 1 d .
C4 C 0.43043(16) -0.29941(10) 0.09488(13) 0.0398(4) Uani 1 1 d .
C5 C 0.09129(15) -0.29240(10) -0.14499(13) 0.0415(4) Uani 1 1 d .
H5 H 0.0799 -0.3488 -0.1314 0.050 Uiso 1 1 calc R
C6 C -0.03781(16) -0.24857(10) -0.14453(13) 0.0423(4) Uani 1 1 d .
C7 C -0.0473(2) -0.16837(12) -0.15854(17) 0.0551(5) Uani 1 1 d .
H7 H 0.0271 -0.1402 -0.1657 0.066 Uiso 1 1 calc R
C8 C -0.1672(2) -0.12805(12) -0.16223(17) 0.0609(5) Uani 1 1 d .
H8 H -0.1694 -0.0733 -0.1711 0.073 Uiso 1 1 calc R
C9 C -0.27124(17) -0.24338(10) -0.13754(14) 0.0460(4) Uani 1 1 d .
C10 C -0.38720(18) -0.28156(12) -0.12552(17) 0.0582(5) Uani 1 1 d .
H10 H -0.4646 -0.2517 -0.1290 0.070 Uiso 1 1 calc R
C11 C -0.3886(2) -0.36046(13) -0.1090(2) 0.0697(6) Uani 1 1 d .
H11 H -0.4668 -0.3847 -0.1023 0.084 Uiso 1 1 calc R
C12 C -0.2718(2) -0.40602(12) -0.1020(2) 0.0653(6) Uani 1 1 d .
C13 C -0.15688(19) -0.37190(11) -0.11247(17) 0.0535(5) Uani 1 1 d .
H13 H -0.0805 -0.4031 -0.1074 0.064 Uiso 1 1 calc R
C14 C -0.15242(16) -0.28894(10) -0.13109(13) 0.0408(4) Uani 1 1 d .
C15 C -0.1765(3) -0.53589(15) -0.0945(4) 0.1193(12) Uani 1 1 d .
H15A H -0.1974 -0.5900 -0.0826 0.179 Uiso 1 1 calc R
H15B H -0.0909 -0.5210 -0.0388 0.179 Uiso 1 1 calc R
H15C H -0.1690 -0.5305 -0.1683 0.179 Uiso 1 1 calc R
C16 C 0.11652(17) -0.28409(12) -0.25775(14) 0.0479(4) Uani 1 1 d .
H16 H 0.1375 -0.2282 -0.2658 0.058 Uiso 1 1 calc R
C17 C -0.0107(2) -0.30558(14) -0.36001(15) 0.0638(5) Uani 1 1 d .
H17A H -0.0720 -0.3401 -0.3368 0.077 Uiso 1 1 calc R
H17B H -0.0609 -0.2580 -0.3930 0.077 Uiso 1 1 calc R
C18 C 0.0427(3) -0.34808(17) -0.44594(19) 0.0823(7) Uani 1 1 d .
H18 H -0.0323 -0.3550 -0.5175 0.099 Uiso 1 1 calc R
C19 C 0.1594(3) -0.30068(17) -0.46442(17) 0.0790(7) Uani 1 1 d .
H19 H 0.1904 -0.3300 -0.5190 0.095 Uiso 1 1 calc R
C20 C 0.2808(2) -0.29999(18) -0.35125(17) 0.0767(7) Uani 1 1 d .
H20A H 0.3552 -0.3326 -0.3584 0.092 Uiso 1 1 calc R
H20B H 0.3150 -0.2463 -0.3343 0.092 Uiso 1 1 calc R
C21 C 0.2022(3) -0.41431(15) -0.2793(2) 0.0864(7) Uani 1 1 d .
H21A H 0.1643 -0.4338 -0.2230 0.104 Uiso 1 1 calc R
H21B H 0.2851 -0.4442 -0.2723 0.104 Uiso 1 1 calc R
C22 C 0.0975(3) -0.42743(19) -0.3970(3) 0.1038(9) Uani 1 1 d .
H22A H 0.1413 -0.4538 -0.4449 0.125 Uiso 1 1 calc R
H22B H 0.0227 -0.4606 -0.3920 0.125 Uiso 1 1 calc R
C23 C 0.1131(3) -0.2214(2) -0.5139(2) 0.0922(9) Uani 1 1 d .
H23 H 0.0364 -0.2224 -0.5788 0.111 Uiso 1 1 calc R
C24 C 0.1602(4) -0.1522(2) -0.4829(3) 0.1100(10) Uani 1 1 d .
H24A H 0.2369 -0.1457 -0.4187 0.132 Uiso 1 1 calc R
H24B H 0.1180 -0.1081 -0.5244 0.132 Uiso 1 1 calc R
C25 C 0.62838(15) -0.23024(10) 0.22367(13) 0.0396(4) Uani 1 1 d .
H25 H 0.6445 -0.2825 0.2597 0.048 Uiso 1 1 calc R
C26 C 0.75552(16) -0.20730(9) 0.19549(13) 0.0397(4) Uani 1 1 d .
C27 C 0.7691(2) -0.13215(11) 0.16071(18) 0.0579(5) Uani 1 1 d .
H27 H 0.6996 -0.0952 0.1534 0.069 Uiso 1 1 calc R
C28 C 0.8870(2) -0.11036(13) 0.1359(2) 0.0694(6) Uani 1 1 d .
H28 H 0.8921 -0.0588 0.1114 0.083 Uiso 1 1 calc R
C29 C 0.97911(18) -0.23294(11) 0.17621(14) 0.0478(4) Uani 1 1 d .
C30 C 1.0905(2) -0.28479(13) 0.18635(17) 0.0617(5) Uani 1 1 d .
H30 H 1.1684 -0.2657 0.1727 0.074 Uiso 1 1 calc R
C31 C 1.0862(2) -0.36116(14) 0.2153(2) 0.0717(6) Uani 1 1 d .
H31 H 1.1613 -0.3940 0.2229 0.086 Uiso 1 1 calc R
C32 C 0.9680(2) -0.39171(12) 0.23430(17) 0.0599(5) Uani 1 1 d .
C33 C 0.85813(19) -0.34395(10) 0.22764(15) 0.0480(4) Uani 1 1 d .
H33 H 0.7812 -0.3647 0.2412 0.058 Uiso 1 1 calc R
C34 C 0.86207(16) -0.26231(9) 0.19986(13) 0.0394(4) Uani 1 1 d .
C35 C 0.8622(3) -0.50423(13) 0.2838(3) 0.0908(8) Uani 1 1 d .
H35A H 0.8797 -0.5595 0.3006 0.136 Uiso 1 1 calc R
H35B H 0.7806 -0.4985 0.2193 0.136 Uiso 1 1 calc R
H35C H 0.8495 -0.4779 0.3473 0.136 Uiso 1 1 calc R
C36 C 0.59503(18) -0.17214(11) 0.30442(14) 0.0487(4) Uani 1 1 d .
H36 H 0.5839 -0.1198 0.2688 0.058 Uiso 1 1 calc R
C37 C 0.7120(2) -0.16536(16) 0.41781(17) 0.0717(6) Uani 1 1 d .
H37A H 0.7766 -0.2087 0.4261 0.086 Uiso 1 1 calc R
H37B H 0.7612 -0.1159 0.4212 0.086 Uiso 1 1 calc R
C38 C 0.6487(3) -0.16836(17) 0.51187(19) 0.0819(7) Uani 1 1 d .
H38 H 0.7200 -0.1596 0.5850 0.098 Uiso 1 1 calc R
C39 C 0.5365(3) -0.10668(15) 0.4925(2) 0.0935(9) Uani 1 1 d .
H39 H 0.4938 -0.1137 0.5511 0.112 Uiso 1 1 calc R
C40 C 0.4261(3) -0.12391(17) 0.3781(2) 0.0935(8) Uani 1 1 d .
H40A H 0.3392 -0.1350 0.3898 0.112 Uiso 1 1 calc R
H40B H 0.4137 -0.0774 0.3305 0.112 Uiso 1 1 calc R
C41 C 0.4772(2) -0.26068(14) 0.3928(2) 0.0738(6) Uani 1 1 d .
H41A H 0.5023 -0.3063 0.3568 0.089 Uiso 1 1 calc R
H41B H 0.3888 -0.2716 0.4018 0.089 Uiso 1 1 calc R
C42 C 0.5853(3) -0.24909(17) 0.5093(2) 0.0921(8) Uani 1 1 d .
H42A H 0.5424 -0.2529 0.5673 0.111 Uiso 1 1 calc R
H42B H 0.6555 -0.2898 0.5231 0.111 Uiso 1 1 calc R
C43 C 0.5882(6) -0.0238(3) 0.5005(5) 0.188(2) Uani 1 1 d .
H43A H 0.6419 -0.0163 0.4544 0.226 Uiso 1 1 calc R
C44 C 0.5809(8) 0.0319(3) 0.5458(8) 0.271(5) Uani 1 1 d .
H44A H 0.5301 0.0328 0.5949 0.326 Uiso 1 1 calc R
H44B H 0.6257 0.0774 0.5346 0.326 Uiso 1 1 calc R
H51 H 0.376(2) -0.0672(16) -0.010(2) 0.074(7) Uiso 1 1 d .
H52 H 0.414(4) -0.102(2) -0.095(3) 0.137(11) Uiso 1 1 d .
H61 H 0.523(2) -0.5326(15) 0.2101(17) 0.067(6) Uiso 1 1 d .
H62 H 0.452(3) -0.6066(17) 0.184(2) 0.104(10) Uiso 1 1 d .

loop_
_atom_site_aniso_label
_atom_site_aniso_U_11
_atom_site_aniso_U_22
_atom_site_aniso_U_33
_atom_site_aniso_U_23
_atom_site_aniso_U_13
_atom_site_aniso_U_12
O1 0.0667(9) 0.0546(8) 0.0797(9) -0.0051(7) 0.0073(7) -0.0227(7)
O2 0.0876(12) 0.0542(9) 0.208(2) 0.0243(10) 0.1041(14) 0.0127(8)
O3 0.0621(8) 0.0444(7) 0.0794(9) 0.0087(7) -0.0029(7) 0.0000(6)
O4 0.0936(12) 0.0497(9) 0.1430(15) 0.0121(9) 0.0623(11) 0.0183(8)
O5 0.0760(10) 0.0468(9) 0.0836(10) 0.0112(8) 0.0366(8) 0.0069(7)
O6 0.0583(9) 0.0491(9) 0.1005(11) -0.0089(8) 0.0349(8) -0.0082(7)
N1 0.0357(7) 0.0424(8) 0.0470(8) -0.0048(6) 0.0079(6) -0.0045(6)
N2 0.0521(10) 0.0527(10) 0.0616(10) -0.0027(7) 0.0208(8) 0.0090(7)
N3 0.0466(9) 0.0851(12) 0.0603(10) -0.0025(9) 0.0229(8) 0.0113(8)
N4 0.0385(7) 0.0407(7) 0.0440(7) 0.0054(6) 0.0048(6) -0.0055(6)
N5 0.0541(10) 0.0647(11) 0.0772(11) 0.0194(8) 0.0313(9) 0.0014(8)
N6 0.0422(9) 0.0802(12) 0.0651(10) -0.0047(9) 0.0233(8) -0.0001(8)
C1 0.0331(8) 0.0452(10) 0.0403(8) -0.0051(7) 0.0121(7) -0.0018(7)
C2 0.0499(11) 0.0448(10) 0.0543(10) -0.0071(8) 0.0143(9) -0.0096(9)
C3 0.0440(10) 0.0408(9) 0.0555(11) -0.0030(8) 0.0116(9) -0.0012(8)
C4 0.0331(8) 0.0434(9) 0.0418(8) -0.0043(7) 0.0111(7) -0.0030(7)
C5 0.0298(8) 0.0479(9) 0.0440(8) -0.0064(7) 0.0083(7) -0.0044(7)
C6 0.0385(9) 0.0494(10) 0.0361(8) -0.0059(7) 0.0084(7) -0.0007(8)
C7 0.0496(11) 0.0526(11) 0.0665(12) -0.0042(9) 0.0235(9) -0.0048(9)
C8 0.0645(13) 0.0473(11) 0.0744(14) 0.0006(9) 0.0275(11) 0.0053(10)
C9 0.0403(10) 0.0483(11) 0.0484(10) -0.0055(8) 0.0132(8) 0.0055(8)
C10 0.0396(10) 0.0611(13) 0.0775(13) -0.0020(10) 0.0239(10) 0.0122(9)
C11 0.0471(11) 0.0620(13) 0.1153(19) 0.0014(12) 0.0476(12) 0.0010(9)
C12 0.0593(12) 0.0493(12) 0.1023(16) 0.0085(10) 0.0470(12) 0.0057(9)
C13 0.0410(10) 0.0540(11) 0.0742(12) 0.0070(9) 0.0308(9) 0.0104(8)
C14 0.0341(8) 0.0472(10) 0.0391(8) -0.0038(7) 0.0094(7) 0.0041(7)
C15 0.111(2) 0.0583(14) 0.238(4) 0.0362(18) 0.124(3) 0.0253(13)
C16 0.0342(9) 0.0663(11) 0.0432(9) -0.0032(8) 0.0126(7) 0.0020(8)
C17 0.0463(11) 0.0978(16) 0.0440(10) -0.0117(10) 0.0102(9) -0.0030(10)
C18 0.0728(15) 0.119(2) 0.0533(13) -0.0307(13) 0.0185(11) -0.0172(15)
C19 0.0727(15) 0.119(2) 0.0497(11) -0.0140(13) 0.0261(11) 0.0029(14)
C20 0.0501(12) 0.124(2) 0.0638(13) -0.0015(13) 0.0290(10) 0.0116(12)
C21 0.0979(19) 0.0803(17) 0.0916(18) -0.0115(14) 0.0454(15) 0.0204(14)
C22 0.124(2) 0.097(2) 0.102(2) -0.0324(17) 0.0514(19) -0.0090(19)
C23 0.0711(17) 0.152(3) 0.0519(14) 0.0045(17) 0.0182(12) 0.0024(18)
C24 0.107(2) 0.138(3) 0.096(2) 0.014(2) 0.0465(19) 0.018(2)
C25 0.0286(8) 0.0423(9) 0.0430(9) 0.0054(7) 0.0052(7) -0.0022(7)
C26 0.0316(8) 0.0458(9) 0.0387(8) 0.0030(7) 0.0076(7) -0.0042(7)
C27 0.0459(11) 0.0517(11) 0.0773(13) 0.0169(10) 0.0220(10) 0.0077(8)
C28 0.0600(13) 0.0563(12) 0.0974(16) 0.0272(11) 0.0332(12) -0.0013(10)
C29 0.0463(10) 0.0575(11) 0.0423(9) 0.0029(8) 0.0183(8) -0.0007(8)
C30 0.0526(11) 0.0740(14) 0.0712(13) 0.0058(11) 0.0375(10) 0.0072(10)
C31 0.0660(13) 0.0724(15) 0.0894(16) 0.0078(12) 0.0428(12) 0.0190(11)
C32 0.0643(13) 0.0504(11) 0.0700(13) 0.0010(9) 0.0291(11) 0.0091(10)
C33 0.0487(10) 0.0463(10) 0.0520(10) -0.0030(8) 0.0205(8) -0.0022(8)
C34 0.0378(8) 0.0451(9) 0.0335(8) -0.0026(7) 0.0095(7) -0.0013(7)
C35 0.113(2) 0.0445(12) 0.131(2) 0.0049(13) 0.0625(18) 0.0000(13)
C36 0.0403(9) 0.0532(10) 0.0507(10) -0.0020(8) 0.0124(8) -0.0044(8)
C37 0.0572(13) 0.0992(17) 0.0557(12) -0.0192(11) 0.0145(10) -0.0206(11)
C38 0.0864(17) 0.1034(19) 0.0567(13) -0.0215(12) 0.0244(12) -0.0216(15)
C39 0.133(2) 0.0808(18) 0.0938(19) -0.0295(14) 0.0746(19) -0.0277(17)
C40 0.0962(18) 0.0987(19) 0.106(2) 0.0078(16) 0.0609(17) 0.0278(16)
C41 0.0673(13) 0.0840(16) 0.0827(15) -0.0100(12) 0.0416(12) -0.0208(11)
C42 0.1021(19) 0.101(2) 0.0758(16) 0.0126(14) 0.0328(15) -0.0046(16)
C43 0.265(6) 0.099(3) 0.279(6) -0.070(3) 0.196(5) -0.046(3)
C44 0.358(10) 0.117(4) 0.468(13) -0.105(5) 0.311(10) -0.081(5)

loop_
_atom_type_symbol
_atom_type_description
_atom_type_scat_dispersion_real
_atom_type_scat_dispersion_imag
_atom_type_scat_source
C C 0.0033 0.0016 'International Tables Vol C Tables 4.2.6.8 and 6.1.1.4'
H H 0.0000 0.0000 'International Tables Vol C Tables 4.2.6.8 and 6.1.1.4'
N N 0.0061 0.0033 'International Tables Vol C Tables 4.2.6.8 and 6.1.1.4'
O O 0.0106 0.0060 'International Tables Vol C Tables 4.2.6.8 and 6.1.1.4'

loop_
_geom_angle_atom_site_label_1
_geom_angle_atom_site_label_2
_geom_angle_atom_site_label_3
_geom_angle
C12 O2 C15 116.82(16)
C32 O4 C35 117.82(17)
H51 O5 H52 97(3)
H61 O6 H62 107(2)
C1 N1 C5 121.49(14)
C1 N1 H1 119.3
C5 N1 H1 119.3
C8 N2 C9 118.05(16)
C21 N3 C16 110.88(17)
C21 N3 C20 108.23(18)
C16 N3 C20 107.37(16)
C4 N4 C25 122.97(13)
C4 N4 H4 118.5
C25 N4 H4 118.5
C28 N5 C29 116.99(16)
C41 N6 C36 111.56(15)
C41 N6 C40 107.44(17)
C36 N6 C40 107.06(17)
N1 C1 C4 132.00(15)
N1 C1 C2 135.75(15)
C4 C1 C2 92.13(13)
O1 C2 C1 136.02(17)
O1 C2 C3 136.29(17)
C1 C2 C3 87.69(13)
O3 C3 C4 135.11(16)
O3 C3 C2 136.87(16)
C4 C3 C2 88.02(13)
N4 C4 C1 132.01(15)
N4 C4 C3 135.79(15)
C1 C4 C3 92.16(13)
N1 C5 C6 110.82(12)
N1 C5 C16 108.62(13)
C6 C5 C16 111.91(13)
N1 C5 H5 108.5
C6 C5 H5 108.5
C16 C5 H5 108.5
C7 C6 C14 117.70(16)
C7 C6 C5 120.48(15)
C14 C6 C5 121.82(14)
C6 C7 C8 120.84(18)
C6 C7 H7 119.6
C8 C7 H7 119.6
N2 C8 C7 123.34(19)
N2 C8 H8 118.3
C7 C8 H8 118.3
N2 C9 C10 118.43(16)
N2 C9 C14 122.29(16)
C10 C9 C14 119.27(16)
C11 C10 C9 121.41(17)
C11 C10 H10 119.3
C9 C10 H10 119.3
C10 C11 C12 119.87(17)
C10 C11 H11 120.1
C12 C11 H11 120.1
C13 C12 O2 124.13(16)
C13 C12 C11 121.00(17)
O2 C12 C11 114.87(16)
C12 C13 C14 120.58(16)
C12 C13 H13 119.7
C14 C13 H13 119.7
C6 C14 C13 124.41(15)
C6 C14 C9 117.72(15)
C13 C14 C9 117.87(15)
O2 C15 H15A 109.5
O2 C15 H15B 109.5
H15A C15 H15B 109.5
O2 C15 H15C 109.5
H15A C15 H15C 109.5
H15B C15 H15C 109.5
N3 C16 C5 110.94(14)
N3 C16 C17 110.99(15)
C5 C16 C17 113.17(14)
N3 C16 H16 107.1
C5 C16 H16 107.1
C17 C16 H16 107.1
C18 C17 C16 106.99(16)
C18 C17 H17A 110.3
C16 C17 H17A 110.3
C18 C17 H17B 110.3
C16 C17 H17B 110.3
H17A C17 H17B 108.6
C22 C18 C19 108.8(2)
C22 C18 C17 107.5(2)
C19 C18 C17 110.1(2)
C22 C18 H18 110.2
C19 C18 H18 110.2
C17 C18 H18 110.2
C23 C19 C18 112.1(2)
C23 C19 C20 115.2(2)
C18 C19 C20 107.53(19)
C23 C19 H19 107.2
C18 C19 H19 107.2
C20 C19 H19 107.2
N3 C20 C19 111.13(18)
N3 C20 H20A 109.4
C19 C20 H20A 109.4
N3 C20 H20B 109.4
C19 C20 H20B 109.4
H20A C20 H20B 108.0
N3 C21 C22 111.5(2)
N3 C21 H21A 109.3
C22 C21 H21A 109.3
N3 C21 H21B 109.3
C22 C21 H21B 109.3
H21A C21 H21B 108.0
C18 C22 C21 108.4(2)
C18 C22 H22A 110.0
C21 C22 H22A 110.0
C18 C22 H22B 110.0
C21 C22 H22B 110.0
H22A C22 H22B 108.4
C24 C23 C19 131.3(3)
C24 C23 H23 114.4
C19 C23 H23 114.4
C23 C24 H24A 120.0
C23 C24 H24B 120.0
H24A C24 H24B 120.0
N4 C25 C26 109.48(12)
N4 C25 C36 109.90(13)
C26 C25 C36 113.01(13)
N4 C25 H25 108.1
C26 C25 H25 108.1
C36 C25 H25 108.1
C27 C26 C34 117.39(15)
C27 C26 C25 120.04(15)
C34 C26 C25 122.53(14)
C26 C27 C28 120.29(17)
C26 C27 H27 119.9
C28 C27 H27 119.9
N5 C28 C27 124.34(18)
N5 C28 H28 117.8
C27 C28 H28 117.8
N5 C29 C30 117.66(16)
N5 C29 C34 123.47(16)
C30 C29 C34 118.86(17)
C31 C30 C29 121.32(19)
C31 C30 H30 119.3
C29 C30 H30 119.3
C30 C31 C32 120.21(19)
C30 C31 H31 119.9
C32 C31 H31 119.9
O4 C32 C33 124.26(18)
O4 C32 C31 114.76(18)
C33 C32 C31 120.97(19)
C32 C33 C34 119.68(17)
C32 C33 H33 120.2
C34 C33 H33 120.2
C29 C34 C26 117.33(15)
C29 C34 C33 118.86(15)
C26 C34 C33 123.81(15)
O4 C35 H35A 109.5
O4 C35 H35B 109.5
H35A C35 H35B 109.5
O4 C35 H35C 109.5
H35A C35 H35C 109.5
H35B C35 H35C 109.5
N6 C36 C25 111.23(14)
N6 C36 C37 111.37(15)
C25 C36 C37 112.62(15)
N6 C36 H36 107.1
C25 C36 H36 107.1
C37 C36 H36 107.1
C38 C37 C36 108.17(17)
C38 C37 H37A 110.1
C36 C37 H37A 110.1
C38 C37 H37B 110.1
C36 C37 H37B 110.1
H37A C37 H37B 108.4
C42 C38 C39 108.5(2)
C42 C38 C37 107.8(2)
C39 C38 C37 110.5(2)
C42 C38 H38 110.0
C39 C38 H38 110.0
C37 C38 H38 110.0
C43 C39 C38 113.5(3)
C43 C39 C40 112.2(3)
C38 C39 C40 108.06(18)
C43 C39 H39 107.6
C38 C39 H39 107.6
C40 C39 H39 107.6
N6 C40 C39 111.8(2)
N6 C40 H40A 109.3
C39 C40 H40A 109.3
N6 C40 H40B 109.3
C39 C40 H40B 109.3
H40A C40 H40B 107.9
N6 C41 C42 112.67(18)
N6 C41 H41A 109.1
C42 C41 H41A 109.1
N6 C41 H41B 109.1
C42 C41 H41B 109.1
H41A C41 H41B 107.8
C38 C42 C41 108.0(2)
C38 C42 H42A 110.1
C41 C42 H42A 110.1
C38 C42 H42B 110.1
C41 C42 H42B 110.1
H42A C42 H42B 108.4
C44 C43 C39 138.1(5)
C44 C43 H43A 110.9
C39 C43 H43A 110.9
C43 C44 H44A 120.0
C43 C44 H44B 120.0
H44A C44 H44B 120.0

loop_
_geom_bond_atom_site_label_1
_geom_bond_atom_site_label_2
_geom_bond_distance
O1 C2 1.220(2)
O2 C12 1.366(2)
O2 C15 1.438(3)
O3 C3 1.227(2)
O4 C32 1.365(2)
O4 C35 1.403(3)
O5 H51 0.84(3)
O5 H52 1.00(4)
O6 H61 0.92(3)
O6 H62 0.86(3)
N1 C1 1.322(2)
N1 C5 1.465(2)
N1 H1 0.8600
N2 C8 1.306(2)
N2 C9 1.365(2)
N3 C21 1.466(3)
N3 C16 1.467(2)
N3 C20 1.473(3)
N4 C4 1.320(2)
N4 C25 1.457(2)
N4 H4 0.8600
N5 C28 1.304(3)
N5 C29 1.349(2)
N6 C41 1.451(3)
N6 C36 1.465(2)
N6 C40 1.477(3)
C1 C4 1.400(2)
C1 C2 1.458(2)
C2 C3 1.509(3)
C3 C4 1.453(2)
C5 C6 1.521(2)
C5 C16 1.528(2)
C5 H5 0.9800
C6 C7 1.364(3)
C6 C14 1.419(2)
C7 C8 1.396(3)
C7 H7 0.9300
C8 H8 0.9300
C9 C10 1.406(3)
C9 C14 1.423(2)
C10 C11 1.348(3)
C10 H10 0.9300
C11 C12 1.404(3)
C11 H11 0.9300
C12 C13 1.360(3)
C13 C14 1.422(3)
C13 H13 0.9300
C15 H15A 0.9600
C15 H15B 0.9600
C15 H15C 0.9600
C16 C17 1.545(3)
C16 H16 0.9800
C17 C18 1.540(3)
C17 H17A 0.9700
C17 H17B 0.9700
C18 C22 1.504(4)
C18 C19 1.522(4)
C18 H18 0.9800
C19 C23 1.486(4)
C19 C20 1.553(3)
C19 H19 0.9800
C20 H20A 0.9700
C20 H20B 0.9700
C21 C22 1.532(4)
C21 H21A 0.9700
C21 H21B 0.9700
C22 H22A 0.9700
C22 H22B 0.9700
C23 C24 1.276(4)
C23 H23 0.9300
C24 H24A 0.9300
C24 H24B 0.9300
C25 C26 1.513(2)
C25 C36 1.529(2)
C25 H25 0.9800
C26 C27 1.363(2)
C26 C34 1.423(2)
C27 C28 1.397(3)
C27 H27 0.9300
C28 H28 0.9300
C29 C30 1.414(3)
C29 C34 1.420(2)
C30 C31 1.344(3)
C30 H30 0.9300
C31 C32 1.411(3)
C31 H31 0.9300
C32 C33 1.368(3)
C33 C34 1.425(2)
C33 H33 0.9300
C35 H35A 0.9600
C35 H35B 0.9600
C35 H35C 0.9600
C36 C37 1.537(3)
C36 H36 0.9800
C37 C38 1.526(3)
C37 H37A 0.9700
C37 H37B 0.9700
C38 C42 1.506(4)
C38 C39 1.513(4)
C38 H38 0.9800
C39 C43 1.488(5)
C39 C40 1.538(4)
C39 H39 0.9800
C40 H40A 0.9700
C40 H40B 0.9700
C41 C42 1.531(4)
C41 H41A 0.9700
C41 H41B 0.9700
C42 H42A 0.9700
C42 H42B 0.9700
C43 C44 1.114(5)
C43 H43A 0.9300
C44 H44A 0.9300
C44 H44B 0.9300
